data_7114250
loop_
_publ_author_name
'Bergman, Sheba D.'
'Reshef, Dvora'
'Groysman, Stanislav'
'Goldberg, Israel'
'Kol, Moshe'

_publ_section_title
;
 Dibenzoeilatin: a novel ligand exhibiting remarkable complementary
 ??????? stacking interactionsElectronic supplementary information (ESI)
 available: experimental preparations and full identification of
 compounds. See http://www.rsc.org/suppdata/cc/b2/b206058b/
;
_journal_issue 20
_journal_name_full 'Chemical Communications'
_journal_page_first 2374
_journal_paper_doi 10.1039/b206058b
_journal_year 2002
_chemical_formula_moiety '(C32 H16 N4), 2(C10 H8 N2), 2(C4 H10 O), (Ru), 2(P F6)'
_chemical_formula_sum 'C60 H52 F12 N8 O2 P2 Ru'
_chemical_formula_weight 1308.11
_chemical_name_systematic
; 
? 
;
_space_group_IT_number 2
_symmetry_cell_setting triclinic
_symmetry_space_group_name_Hall '-P 1'
_symmetry_space_group_name_H-M 'P -1'
_atom_sites_solution_hydrogens geom
_atom_sites_solution_primary direct
_atom_sites_solution_secondary difmap
_audit_creation_method SHELXL-97
_cell_angle_alpha 80.2500(13)
_cell_angle_beta 75.8620(12)
_cell_angle_gamma 64.2120(16)
_cell_formula_units_Z 2
_cell_length_a 13.2420(3)
_cell_length_b 14.3970(3)
_cell_length_c 17.4090(5)
_cell_measurement_reflns_used 8004
_cell_measurement_temperature 110(2)
_cell_measurement_theta_max 27.87
_cell_measurement_theta_min 2.05
_cell_volume 2890.31(13)
_computing_cell_refinement Denzo
_computing_data_collection 'Collect, Nonius B.V.'
_computing_data_reduction Denzo
_computing_structure_refinement 'SHELXL-97 (Sheldrick, 1997)'
_computing_structure_solution DIRDIF-96
_diffrn_ambient_temperature 110(2)
_diffrn_detector_area_resol_mean '56 microns'
_diffrn_measured_fraction_theta_full 0.951
_diffrn_measured_fraction_theta_max 0.951
_diffrn_measurement_device_type 'Nonius KappaCCD'
_diffrn_measurement_method '0.8 deg. Phi & Omega scans'
_diffrn_radiation_monochromator graphite
_diffrn_radiation_source 'fine-focus sealed tube'
_diffrn_radiation_type MoK\a
_diffrn_radiation_wavelength 0.71073
_diffrn_reflns_av_R_equivalents 0.0000
_diffrn_reflns_av_sigmaI/netI 0.1099
_diffrn_reflns_limit_h_max 17
_diffrn_reflns_limit_h_min 0
_diffrn_reflns_limit_k_max 18
_diffrn_reflns_limit_k_min -16
_diffrn_reflns_limit_l_max 22
_diffrn_reflns_limit_l_min -21
_diffrn_reflns_number 13111
_diffrn_reflns_theta_full 27.87
_diffrn_reflns_theta_max 27.87
_diffrn_reflns_theta_min 2.05
_exptl_absorpt_coefficient_mu 0.417
_exptl_absorpt_correction_T_max 0.9213
_exptl_absorpt_correction_T_min 0.8444
_exptl_absorpt_correction_type multi-scan
_exptl_crystal_colour green
_exptl_crystal_density_diffrn 1.503
_exptl_crystal_density_method 'not measured'
_exptl_crystal_description prisms
_exptl_crystal_F_000 1332
_exptl_crystal_size_max 0.42
_exptl_crystal_size_mid 0.37
_exptl_crystal_size_min 0.20
_refine_diff_density_max 1.586
_refine_diff_density_min -1.082
_refine_diff_density_rms 0.136
_refine_ls_extinction_method none
_refine_ls_goodness_of_fit_ref 1.065
_refine_ls_hydrogen_treatment constr
_refine_ls_matrix_type full
_refine_ls_number_parameters 748
_refine_ls_number_reflns 13111
_refine_ls_number_restraints 0
_refine_ls_restrained_S_all 1.065
_refine_ls_R_factor_all 0.1460
_refine_ls_R_factor_gt 0.0833
_refine_ls_shift/su_max 0.344
_refine_ls_shift/su_mean 0.015
_refine_ls_structure_factor_coef Fsqd
_refine_ls_weighting_details 'calc w=1/[\s^2^(Fo^2^)+(0.1203P)^2^+6.9898P] where P=(Fo^2^+2Fc^2^)/3'
_refine_ls_weighting_scheme calc
_refine_ls_wR_factor_gt 0.2107
_refine_ls_wR_factor_ref 0.2462
_reflns_number_gt 8004
_reflns_number_total 13111
_reflns_threshold_expression >2sigma(I)
_cod_data_source_file b206058b.txt
_cod_data_source_block mk74
_cod_original_cell_volume 2890.31(12)
_cod_original_sg_symbol_H-M P-1
_cod_database_code 7114250

loop_
_symmetry_equiv_pos_as_xyz
'x, y, z'
'-x, -y, -z'

loop_
_atom_site_label
_atom_site_type_symbol
_atom_site_fract_x
_atom_site_fract_y
_atom_site_fract_z
_atom_site_U_iso_or_equiv
_atom_site_adp_type
_atom_site_occupancy
_atom_site_symmetry_multiplicity
_atom_site_calc_flag
_atom_site_refinement_flags
Ru1 Ru 0.39409(4) 0.16920(4) 0.22950(3) 0.02784(17) Uani 1 1 d .
N2 N 0.3975(4) 0.1910(4) 0.1071(3) 0.0258(10) Uani 1 1 d .
C3 C 0.3255(5) 0.2693(4) 0.0619(3) 0.0272(12) Uani 1 1 d .
C4 C 0.2149(5) 0.3308(5) 0.1015(3) 0.0315(13) Uani 1 1 d .
H4 H 0.1942 0.3204 0.1575 0.038 Uiso 1 1 calc R
C5 C 0.1374(6) 0.4052(5) 0.0601(4) 0.0382(14) Uani 1 1 d .
H5 H 0.0635 0.4473 0.0872 0.046 Uiso 1 1 calc R
C6 C 0.1671(5) 0.4192(5) -0.0228(4) 0.0382(14) Uani 1 1 d .
H6 H 0.1124 0.4701 -0.0515 0.046 Uiso 1 1 calc R
C7 C 0.2731(5) 0.3608(5) -0.0626(3) 0.0323(13) Uani 1 1 d .
H7 H 0.2904 0.3705 -0.1188 0.039 Uiso 1 1 calc R
C8 C 0.3586(5) 0.2858(5) -0.0218(3) 0.0306(13) Uani 1 1 d .
C9 C 0.4727(5) 0.2213(4) -0.0598(3) 0.0273(12) Uani 1 1 d .
C10 C 0.5315(5) 0.2406(5) -0.1395(3) 0.0307(13) Uani 1 1 d .
C11 C 0.4944(6) 0.3347(5) -0.1866(3) 0.0370(14) Uani 1 1 d .
H11 H 0.4250 0.3909 -0.1677 0.044 Uiso 1 1 calc R
C12 C 0.5592(6) 0.3454(5) -0.2605(4) 0.0419(16) Uani 1 1 d .
H12 H 0.5320 0.4085 -0.2923 0.050 Uiso 1 1 calc R
C13 C 0.6624(6) 0.2665(5) -0.2892(4) 0.0441(17) Uani 1 1 d .
H13 H 0.7049 0.2757 -0.3402 0.053 Uiso 1 1 calc R
C14 C 0.7034(6) 0.1756(5) -0.2442(3) 0.0415(16) Uani 1 1 d .
H14 H 0.7752 0.1221 -0.2632 0.050 Uiso 1 1 calc R
C15 C 0.6376(5) 0.1611(5) -0.1680(3) 0.0316(13) Uani 1 1 d .
N16 N 0.6899(4) 0.0692(4) -0.1258(3) 0.0308(11) Uani 1 1 d .
C17 C 0.6415(5) 0.0572(4) -0.0513(3) 0.0277(12) Uani 1 1 d .
C18 C 0.5345(5) 0.1333(4) -0.0156(3) 0.0253(12) Uani 1 1 d .
C19 C 0.4921(5) 0.1208(4) 0.0680(3) 0.0259(12) Uani 1 1 d .
C20 C 0.5539(5) 0.0289(5) 0.1146(3) 0.0266(12) Uani 1 1 d .
N21 N 0.5065(4) 0.0230(4) 0.1916(3) 0.0255(10) Uani 1 1 d .
C22 C 0.5513(5) -0.0711(5) 0.2347(3) 0.0284(12) Uani 1 1 d .
C23 C 0.4844(5) -0.0888(5) 0.3068(3) 0.0325(13) Uani 1 1 d .
H23 H 0.4142 -0.0347 0.3275 0.039 Uiso 1 1 calc R
C24 C 0.5205(6) -0.1849(5) 0.3480(4) 0.0388(15) Uani 1 1 d .
H24 H 0.4741 -0.1972 0.3960 0.047 Uiso 1 1 calc R
C25 C 0.6246(6) -0.2633(5) 0.3193(3) 0.0367(14) Uani 1 1 d .
H25 H 0.6497 -0.3286 0.3486 0.044 Uiso 1 1 calc R
C26 C 0.6918(5) -0.2480(5) 0.2491(3) 0.0346(14) Uani 1 1 d .
H26 H 0.7621 -0.3032 0.2301 0.042 Uiso 1 1 calc R
C27 C 0.6581(5) -0.1509(4) 0.2044(3) 0.0287(12) Uani 1 1 d .
C28 C 0.7198(5) -0.1334(4) 0.1269(3) 0.0267(12) Uani 1 1 d .
C29 C 0.8348(5) -0.1972(5) 0.0927(3) 0.0317(13) Uani 1 1 d .
C30 C 0.9192(5) -0.2714(5) 0.1348(4) 0.0343(13) Uani 1 1 d .
H30 H 0.9014 -0.2793 0.1911 0.041 Uiso 1 1 calc R
C31 C 1.0252(5) -0.3311(5) 0.0955(4) 0.0395(15) Uani 1 1 d .
H31 H 1.0800 -0.3802 0.1250 0.047 Uiso 1 1 calc R
C32 C 1.0555(5) -0.3218(5) 0.0119(4) 0.0401(15) Uani 1 1 d .
H32 H 1.1281 -0.3667 -0.0149 0.048 Uiso 1 1 calc R
C33 C 0.9784(6) -0.2470(5) -0.0301(4) 0.0386(15) Uani 1 1 d .
H33 H 0.9991 -0.2391 -0.0862 0.046 Uiso 1 1 calc R
C34 C 0.8691(5) -0.1818(5) 0.0082(3) 0.0306(13) Uani 1 1 d .
N35 N 0.8024(4) -0.1040(4) -0.0375(3) 0.0318(11) Uani 1 1 d .
C36 C 0.7047(5) -0.0355(5) -0.0029(3) 0.0275(12) Uani 1 1 d .
C37 C 0.6591(5) -0.0486(4) 0.0798(3) 0.0271(12) Uani 1 1 d .
N38 N 0.5276(5) 0.2154(4) 0.2054(3) 0.0346(12) Uani 1 1 d .
C39 C 0.6394(6) 0.1559(6) 0.1926(4) 0.0462(17) Uani 1 1 d .
H39 H 0.6633 0.0833 0.1936 0.055 Uiso 1 1 calc R
C40 C 0.7233(7) 0.1939(7) 0.1778(5) 0.061(2) Uani 1 1 d .
H40 H 0.8022 0.1486 0.1696 0.073 Uiso 1 1 calc R
C41 C 0.6885(8) 0.2977(8) 0.1757(5) 0.070(3) Uani 1 1 d .
H41 H 0.7436 0.3262 0.1641 0.083 Uiso 1 1 calc R
C42 C 0.5742(8) 0.3620(7) 0.1902(5) 0.062(2) Uani 1 1 d .
H42 H 0.5502 0.4346 0.1895 0.075 Uiso 1 1 calc R
C43 C 0.4936(6) 0.3198(6) 0.2059(4) 0.0443(17) Uani 1 1 d .
C44 C 0.3700(7) 0.3805(6) 0.2305(4) 0.0473(17) Uani 1 1 d .
C45 C 0.3214(8) 0.4858(6) 0.2350(5) 0.058(2) Uani 1 1 d .
H45 H 0.3666 0.5243 0.2171 0.069 Uiso 1 1 calc R
C46 C 0.2060(8) 0.5352(6) 0.2658(5) 0.061(2) Uani 1 1 d .
H46 H 0.1717 0.6082 0.2680 0.073 Uiso 1 1 calc R
C47 C 0.1403(7) 0.4798(5) 0.2932(4) 0.0517(18) Uani 1 1 d .
H47 H 0.0618 0.5123 0.3167 0.062 Uiso 1 1 calc R
C48 C 0.1959(6) 0.3718(5) 0.2846(4) 0.0447(16) Uani 1 1 d .
H48 H 0.1521 0.3319 0.3017 0.054 Uiso 1 1 calc R
N49 N 0.3066(5) 0.3236(4) 0.2536(3) 0.0344(12) Uani 1 1 d .
N50 N 0.3935(4) 0.1422(4) 0.3496(3) 0.0341(12) Uani 1 1 d .
C51 C 0.4748(6) 0.1377(6) 0.3850(4) 0.0524(19) Uani 1 1 d .
H51 H 0.5441 0.1375 0.3530 0.063 Uiso 1 1 calc R
C52 C 0.4609(7) 0.1332(8) 0.4671(4) 0.070(3) Uani 1 1 d .
H52 H 0.5192 0.1312 0.4909 0.084 Uiso 1 1 calc R
C53 C 0.3604(8) 0.1316(8) 0.5135(4) 0.072(3) Uani 1 1 d .
H53 H 0.3490 0.1284 0.5697 0.087 Uiso 1 1 calc R
C54 C 0.2775(7) 0.1346(6) 0.4778(4) 0.0521(19) Uani 1 1 d .
H54 H 0.2079 0.1342 0.5089 0.063 Uiso 1 1 calc R
C55 C 0.2965(6) 0.1382(5) 0.3950(3) 0.0373(15) Uani 1 1 d .
C56 C 0.2161(5) 0.1342(5) 0.3510(3) 0.0311(13) Uani 1 1 d .
C57 C 0.1165(5) 0.1224(5) 0.3866(4) 0.0374(14) Uani 1 1 d .
H57 H 0.0920 0.1221 0.4427 0.045 Uiso 1 1 calc R
C58 C 0.0525(5) 0.1108(5) 0.3391(4) 0.0372(14) Uani 1 1 d .
H58 H -0.0167 0.1032 0.3619 0.045 Uiso 1 1 calc R
C59 C 0.0918(5) 0.1106(5) 0.2582(4) 0.0347(14) Uani 1 1 d .
H59 H 0.0508 0.1006 0.2248 0.042 Uiso 1 1 calc R
C60 C 0.1900(5) 0.1247(5) 0.2257(3) 0.0292(12) Uani 1 1 d .
H60 H 0.2151 0.1251 0.1697 0.035 Uiso 1 1 calc R
N61 N 0.2517(4) 0.1380(4) 0.2700(3) 0.0285(10) Uani 1 1 d .
P62 P 0.85603(16) 0.42256(14) 0.26073(11) 0.0427(4) Uani 1 1 d .
F63 F 0.8244(4) 0.3273(4) 0.2920(3) 0.0721(14) Uani 1 1 d .
F64 F 0.8872(5) 0.5176(4) 0.2264(4) 0.0903(18) Uani 1 1 d .
F65 F 0.9115(10) 0.3760(6) 0.1816(4) 0.195(5) Uani 1 1 d .
F66 F 0.7966(10) 0.4742(6) 0.3392(4) 0.169(4) Uani 1 1 d .
F67 F 0.7406(6) 0.4822(5) 0.2342(6) 0.142(3) Uani 1 1 d .
F68 F 0.9660(7) 0.3677(6) 0.2938(8) 0.195(5) Uani 1 1 d .
P69 P 0.8921(2) -0.0879(2) 0.30852(11) 0.0595(6) Uani 1 1 d .
F70 F 0.8480(4) -0.0727(4) 0.2279(2) 0.0612(12) Uani 1 1 d .
F71 F 0.9277(6) 0.0056(5) 0.2790(3) 0.105(2) Uani 1 1 d .
F72 F 0.9333(5) -0.0999(5) 0.3905(3) 0.0934(19) Uani 1 1 d .
F73 F 0.8572(5) -0.1817(4) 0.3387(3) 0.0782(15) Uani 1 1 d .
F74 F 0.7667(5) -0.0097(4) 0.3482(3) 0.0810(15) Uani 1 1 d .
F75 F 1.0166(4) -0.1678(5) 0.2689(3) 0.098(2) Uani 1 1 d .
C76 C 0.4429(11) 0.4062(12) 0.4576(9) 0.150(6) Uani 1 1 d .
H76A H 0.4148 0.3564 0.4896 0.225 Uiso 1 1 calc R
H76B H 0.4032 0.4363 0.4128 0.225 Uiso 1 1 calc R
H76C H 0.4285 0.4612 0.4905 0.225 Uiso 1 1 calc R
C77 C 0.5677(10) 0.3528(9) 0.4271(7) 0.109(4) Uani 1 1 d .
H77A H 0.5810 0.3306 0.3734 0.131 Uiso 1 1 calc R
H77B H 0.6042 0.4010 0.4232 0.131 Uiso 1 1 calc R
O78 O 0.6169(6) 0.2654(5) 0.4787(4) 0.0761(18) Uani 1 1 d .
C79 C 0.7351(9) 0.2099(8) 0.4532(6) 0.086(3) Uani 1 1 d .
H79A H 0.7748 0.2555 0.4494 0.103 Uiso 1 1 calc R
H79B H 0.7500 0.1860 0.3998 0.103 Uiso 1 1 calc R
C80 C 0.7809(9) 0.1179(7) 0.5110(5) 0.077(3) Uani 1 1 d .
H80A H 0.7539 0.1401 0.5652 0.116 Uiso 1 1 calc R
H80B H 0.8646 0.0878 0.4988 0.116 Uiso 1 1 calc R
H80C H 0.7538 0.0659 0.5064 0.116 Uiso 1 1 calc R
O81 O 0.0000 0.5000 0.5000 0.127(4) Uiso 1 2 d S
C82 C 0.097(2) 0.510(2) 0.5019(17) 0.122(9) Uiso 0.50 1 d P
C83 C 0.063(2) 0.624(2) 0.4868(15) 0.108(8) Uiso 0.50 1 d P
O84 O 0.4728(14) 0.5446(12) 0.0175(10) 0.105(5) Uiso 0.50 1 d P
C85 C 0.354(2) 0.5624(18) 0.0266(14) 0.097(7) Uiso 0.50 1 d P
C86 C 0.281(2) 0.7096(19) 0.0620(15) 0.105(7) Uiso 0.50 1 d P
C87 C 0.081(2) 0.913(2) 0.0790(15) 0.110(8) Uiso 0.50 1 d P

loop_
_atom_site_aniso_label
_atom_site_aniso_U_11
_atom_site_aniso_U_22
_atom_site_aniso_U_33
_atom_site_aniso_U_23
_atom_site_aniso_U_13
_atom_site_aniso_U_12
Ru1 0.0326(3) 0.0397(3) 0.0188(2) -0.00434(18) -0.00242(18) -0.0223(2)
N2 0.027(2) 0.036(3) 0.022(2) 0.000(2) -0.0062(19) -0.020(2)
C3 0.031(3) 0.032(3) 0.026(3) -0.001(2) -0.008(2) -0.019(3)
C4 0.036(3) 0.037(3) 0.028(3) -0.003(2) -0.008(3) -0.020(3)
C5 0.037(4) 0.036(3) 0.041(4) -0.007(3) -0.009(3) -0.012(3)
C6 0.038(4) 0.034(3) 0.040(4) 0.000(3) -0.017(3) -0.008(3)
C7 0.039(3) 0.038(3) 0.025(3) 0.001(2) -0.008(3) -0.020(3)
C8 0.037(3) 0.038(3) 0.026(3) -0.002(2) -0.006(2) -0.024(3)
C9 0.037(3) 0.039(3) 0.016(2) 0.001(2) -0.006(2) -0.025(3)
C10 0.047(4) 0.038(3) 0.021(3) 0.001(2) -0.011(3) -0.029(3)
C11 0.052(4) 0.043(4) 0.026(3) 0.002(3) -0.010(3) -0.028(3)
C12 0.069(5) 0.046(4) 0.029(3) 0.011(3) -0.017(3) -0.041(4)
C13 0.065(5) 0.052(4) 0.024(3) 0.004(3) -0.003(3) -0.037(4)
C14 0.056(4) 0.054(4) 0.024(3) -0.007(3) -0.001(3) -0.033(4)
C15 0.045(4) 0.042(4) 0.018(3) 0.000(2) -0.006(2) -0.027(3)
N16 0.038(3) 0.042(3) 0.014(2) -0.002(2) 0.001(2) -0.021(2)
C17 0.034(3) 0.037(3) 0.020(3) -0.004(2) -0.005(2) -0.020(3)
C18 0.032(3) 0.036(3) 0.015(2) -0.002(2) -0.005(2) -0.021(3)
C19 0.030(3) 0.039(3) 0.018(3) -0.001(2) -0.003(2) -0.024(3)
C20 0.032(3) 0.043(3) 0.017(2) 0.003(2) -0.006(2) -0.028(3)
N21 0.025(2) 0.035(3) 0.021(2) -0.0005(19) -0.0032(19) -0.018(2)
C22 0.032(3) 0.037(3) 0.023(3) 0.002(2) -0.008(2) -0.020(3)
C23 0.037(3) 0.043(4) 0.023(3) -0.003(3) -0.005(2) -0.021(3)
C24 0.048(4) 0.051(4) 0.026(3) 0.002(3) -0.009(3) -0.030(4)
C25 0.051(4) 0.040(4) 0.027(3) 0.007(3) -0.013(3) -0.026(3)
C26 0.039(3) 0.039(4) 0.028(3) -0.002(3) -0.010(3) -0.017(3)
C27 0.032(3) 0.033(3) 0.027(3) 0.000(2) -0.008(2) -0.018(3)
C28 0.034(3) 0.035(3) 0.019(3) -0.001(2) -0.007(2) -0.021(3)
C29 0.036(3) 0.037(3) 0.027(3) -0.005(2) -0.008(3) -0.019(3)
C30 0.037(3) 0.040(4) 0.028(3) -0.002(3) -0.006(3) -0.019(3)
C31 0.033(3) 0.043(4) 0.041(4) -0.001(3) -0.011(3) -0.013(3)
C32 0.031(3) 0.039(4) 0.044(4) -0.004(3) -0.005(3) -0.010(3)
C33 0.044(4) 0.044(4) 0.030(3) -0.003(3) -0.002(3) -0.022(3)
C34 0.033(3) 0.036(3) 0.027(3) -0.006(2) -0.003(2) -0.017(3)
N35 0.037(3) 0.038(3) 0.020(2) -0.005(2) -0.001(2) -0.016(2)
C36 0.033(3) 0.042(3) 0.016(2) 0.000(2) -0.002(2) -0.025(3)
C37 0.031(3) 0.037(3) 0.021(3) -0.003(2) -0.004(2) -0.020(3)
N38 0.048(3) 0.048(3) 0.023(2) -0.001(2) -0.006(2) -0.035(3)
C39 0.042(4) 0.073(5) 0.034(3) -0.004(3) -0.007(3) -0.034(4)
C40 0.055(5) 0.088(6) 0.055(5) -0.008(4) -0.007(4) -0.045(5)
C41 0.076(6) 0.106(8) 0.057(5) 0.000(5) -0.006(4) -0.072(6)
C42 0.076(6) 0.067(5) 0.068(5) -0.007(4) -0.006(4) -0.055(5)
C43 0.057(4) 0.064(5) 0.028(3) -0.002(3) -0.006(3) -0.041(4)
C44 0.074(5) 0.056(4) 0.032(3) 0.001(3) -0.010(3) -0.046(4)
C45 0.081(6) 0.053(5) 0.054(5) 0.000(4) -0.014(4) -0.042(5)
C46 0.097(7) 0.044(4) 0.053(5) -0.007(4) -0.023(5) -0.035(5)
C47 0.065(5) 0.038(4) 0.048(4) -0.014(3) -0.005(4) -0.016(4)
C48 0.053(4) 0.051(4) 0.032(3) -0.006(3) -0.007(3) -0.023(4)
N49 0.044(3) 0.039(3) 0.024(2) -0.005(2) -0.006(2) -0.021(3)
N50 0.046(3) 0.047(3) 0.020(2) 0.000(2) -0.006(2) -0.030(3)
C51 0.058(5) 0.088(6) 0.033(4) 0.000(4) -0.015(3) -0.049(4)
C52 0.076(6) 0.134(8) 0.027(4) 0.004(4) -0.016(4) -0.070(6)
C53 0.085(6) 0.138(9) 0.026(4) 0.001(4) -0.008(4) -0.079(6)
C54 0.065(5) 0.091(6) 0.020(3) -0.007(3) -0.003(3) -0.052(5)
C55 0.047(4) 0.059(4) 0.016(3) -0.004(3) 0.003(3) -0.035(3)
C56 0.039(3) 0.039(3) 0.021(3) -0.003(2) -0.004(2) -0.021(3)
C57 0.046(4) 0.047(4) 0.024(3) -0.003(3) -0.002(3) -0.027(3)
C58 0.034(3) 0.048(4) 0.034(3) -0.007(3) 0.001(3) -0.024(3)
C59 0.039(3) 0.042(4) 0.032(3) -0.005(3) -0.007(3) -0.023(3)
C60 0.033(3) 0.041(3) 0.021(3) -0.008(2) -0.001(2) -0.021(3)
N61 0.035(3) 0.035(3) 0.023(2) -0.005(2) -0.002(2) -0.022(2)
P62 0.0446(10) 0.0405(10) 0.0383(9) -0.0016(8) -0.0021(8) -0.0167(9)
F63 0.078(3) 0.064(3) 0.076(3) 0.030(3) -0.020(3) -0.042(3)
F64 0.078(4) 0.044(3) 0.148(5) 0.000(3) -0.010(3) -0.033(3)
F65 0.336(13) 0.124(6) 0.105(5) -0.068(5) 0.138(7) -0.151(8)
F66 0.290(12) 0.129(6) 0.070(4) -0.038(4) 0.003(6) -0.078(7)
F67 0.121(5) 0.076(4) 0.259(10) 0.072(5) -0.117(6) -0.056(4)
F68 0.131(6) 0.084(5) 0.419(17) 0.067(7) -0.182(9) -0.053(5)
P69 0.0739(15) 0.1000(17) 0.0347(10) -0.0077(10) -0.0040(9) -0.0655(14)
F70 0.075(3) 0.085(3) 0.045(2) -0.011(2) -0.012(2) -0.049(3)
F71 0.168(6) 0.177(6) 0.055(3) 0.000(3) -0.014(3) -0.154(6)
F72 0.120(5) 0.166(6) 0.042(3) 0.001(3) -0.022(3) -0.102(4)
F73 0.104(4) 0.096(4) 0.064(3) 0.004(3) -0.017(3) -0.070(3)
F74 0.092(4) 0.105(4) 0.053(3) -0.020(3) 0.009(3) -0.054(3)
F75 0.063(3) 0.164(6) 0.058(3) -0.001(3) -0.009(3) -0.042(4)
C76 0.105(11) 0.133(12) 0.148(13) 0.043(10) 0.012(9) -0.027(9)
C77 0.093(8) 0.092(8) 0.107(9) 0.042(7) 0.011(7) -0.038(7)
O78 0.080(4) 0.077(4) 0.064(4) -0.001(3) 0.015(3) -0.043(4)
C79 0.085(7) 0.092(7) 0.071(6) 0.004(5) 0.021(5) -0.050(6)
C80 0.092(7) 0.077(6) 0.055(5) -0.008(5) 0.013(5) -0.041(6)

loop_
_atom_type_symbol
_atom_type_description
_atom_type_scat_dispersion_real
_atom_type_scat_dispersion_imag
_atom_type_scat_source
C C 0.0033 0.0016 'International Tables Vol C Tables 4.2.6.8 and 6.1.1.4'
H H 0.0000 0.0000 'International Tables Vol C Tables 4.2.6.8 and 6.1.1.4'
N N 0.0061 0.0033 'International Tables Vol C Tables 4.2.6.8 and 6.1.1.4'
P P 0.1023 0.0942 'International Tables Vol C Tables 4.2.6.8 and 6.1.1.4'
F F 0.0171 0.0103 'International Tables Vol C Tables 4.2.6.8 and 6.1.1.4'
Ru Ru -1.2594 0.8363 'International Tables Vol C Tables 4.2.6.8 and 6.1.1.4'
O O 0.0106 0.0060 'International Tables Vol C Tables 4.2.6.8 and 6.1.1.4'

loop_
_geom_angle_atom_site_label_1
_geom_angle_atom_site_label_2
_geom_angle_atom_site_label_3
_geom_angle
N61 Ru1 N50 78.95(18)
N61 Ru1 N49 93.7(2)
N50 Ru1 N49 85.0(2)
N61 Ru1 N38 170.27(18)
N50 Ru1 N38 93.81(19)
N49 Ru1 N38 79.0(2)
N61 Ru1 N21 97.11(18)
N50 Ru1 N21 100.14(19)
N49 Ru1 N21 168.73(18)
N38 Ru1 N21 90.53(19)
N61 Ru1 N2 100.76(17)
N50 Ru1 N2 177.9(2)
N49 Ru1 N2 97.09(18)
N38 Ru1 N2 86.69(17)
N21 Ru1 N2 77.86(18)
C19 N2 C3 117.1(4)
C19 N2 Ru1 111.3(3)
C3 N2 Ru1 131.2(4)
N2 C3 C4 117.4(5)
N2 C3 C8 122.3(5)
C4 C3 C8 120.3(5)
C5 C4 C3 120.5(5)
C5 C4 H4 119.7
C3 C4 H4 119.7
C4 C5 C6 119.8(6)
C4 C5 H5 120.1
C6 C5 H5 120.1
C7 C6 C5 120.9(6)
C7 C6 H6 119.5
C5 C6 H6 119.5
C6 C7 C8 121.5(5)
C6 C7 H7 119.3
C8 C7 H7 119.3
C7 C8 C3 116.8(5)
C7 C8 C9 124.6(5)
C3 C8 C9 118.4(5)
C18 C9 C8 117.0(5)
C18 C9 C10 116.6(5)
C8 C9 C10 126.4(5)
C11 C10 C15 118.1(5)
C11 C10 C9 125.1(6)
C15 C10 C9 116.6(5)
C12 C11 C10 120.1(6)
C12 C11 H11 119.9
C10 C11 H11 119.9
C11 C12 C13 121.7(6)
C11 C12 H12 119.2
C13 C12 H12 119.2
C14 C13 C12 120.0(6)
C14 C13 H13 120.0
C12 C13 H13 120.0
C13 C14 C15 119.8(6)
C13 C14 H14 120.1
C15 C14 H14 120.1
N16 C15 C10 124.8(5)
N16 C15 C14 114.9(6)
C10 C15 C14 120.1(6)
C17 N16 C15 117.9(5)
N16 C17 C18 122.1(5)
N16 C17 C36 117.9(5)
C18 C17 C36 119.8(5)
C9 C18 C17 121.1(5)
C9 C18 C19 119.4(5)
C17 C18 C19 119.4(5)
N2 C19 C18 123.4(5)
N2 C19 C20 116.4(5)
C18 C19 C20 120.2(5)
N21 C20 C37 123.0(5)
N21 C20 C19 115.9(5)
C37 C20 C19 121.1(5)
C20 N21 C22 117.4(5)
C20 N21 Ru1 111.0(4)
C22 N21 Ru1 130.6(4)
N21 C22 C23 118.1(5)
N21 C22 C27 121.4(5)
C23 C22 C27 120.3(5)
C24 C23 C22 120.2(6)
C24 C23 H23 119.9
C22 C23 H23 119.9
C25 C24 C23 120.1(6)
C25 C24 H24 120.0
C23 C24 H24 120.0
C26 C25 C24 120.9(6)
C26 C25 H25 119.5
C24 C25 H25 119.5
C25 C26 C27 121.1(6)
C25 C26 H26 119.5
C27 C26 H26 119.4
C26 C27 C22 117.4(5)
C26 C27 C28 123.3(5)
C22 C27 C28 118.9(5)
C37 C28 C29 117.2(5)
C37 C28 C27 116.4(5)
C29 C28 C27 126.3(5)
C30 C29 C28 126.0(5)
C30 C29 C34 117.2(5)
C28 C29 C34 116.7(5)
C31 C30 C29 120.9(6)
C31 C30 H30 119.6
C29 C30 H30 119.6
C30 C31 C32 121.5(6)
C30 C31 H31 119.3
C32 C31 H31 119.2
C33 C32 C31 118.9(6)
C33 C32 H32 120.5
C31 C32 H32 120.5
C32 C33 C34 121.4(6)
C32 C33 H33 119.3
C34 C33 H33 119.3
N35 C34 C33 117.1(5)
N35 C34 C29 123.3(5)
C33 C34 C29 119.6(5)
C36 N35 C34 118.9(5)
N35 C36 C37 121.7(5)
N35 C36 C17 118.3(5)
C37 C36 C17 120.0(5)
C28 C37 C20 119.8(5)
C28 C37 C36 120.7(5)
C20 C37 C36 119.4(5)
C39 N38 C43 117.8(6)
C39 N38 Ru1 127.9(5)
C43 N38 Ru1 114.3(4)
N38 C39 C40 123.9(8)
N38 C39 H39 118.1
C40 C39 H39 118.1
C41 C40 C39 117.7(8)
C41 C40 H40 121.2
C39 C40 H40 121.2
C40 C41 C42 120.6(7)
C40 C41 H41 119.7
C42 C41 H41 119.7
C41 C42 C43 119.4(8)
C41 C42 H42 120.3
C43 C42 H42 120.3
N38 C43 C42 120.6(7)
N38 C43 C44 115.7(6)
C42 C43 C44 123.5(7)
N49 C44 C45 121.6(7)
N49 C44 C43 114.9(6)
C45 C44 C43 123.4(7)
C44 C45 C46 119.3(7)
C44 C45 H45 120.3
C46 C45 H45 120.3
C47 C46 C45 120.7(7)
C47 C46 H46 119.6
C45 C46 H46 119.6
C46 C47 C48 116.6(7)
C46 C47 H47 121.7
C48 C47 H47 121.7
N49 C48 C47 123.1(7)
N49 C48 H48 118.4
C47 C48 H48 118.4
C48 N49 C44 118.5(6)
C48 N49 Ru1 126.6(4)
C44 N49 Ru1 114.8(5)
C51 N50 C55 119.1(5)
C51 N50 Ru1 125.7(4)
C55 N50 Ru1 114.9(4)
N50 C51 C52 122.1(7)
N50 C51 H51 118.9
C52 C51 H51 118.9
C53 C52 C51 118.7(7)
C53 C52 H52 120.6
C51 C52 H52 120.7
C54 C53 C52 119.6(7)
C54 C53 H53 120.2
C52 C53 H53 120.2
C53 C54 C55 119.2(7)
C53 C54 H54 120.4
C55 C54 H54 120.4
N50 C55 C54 121.2(6)
N50 C55 C56 115.4(5)
C54 C55 C56 123.4(6)
N61 C56 C57 121.7(5)
N61 C56 C55 114.0(5)
C57 C56 C55 124.2(5)
C56 C57 C58 119.0(5)
C56 C57 H57 120.5
C58 C57 H57 120.5
C59 C58 C57 118.5(6)
C59 C58 H58 120.8
C57 C58 H58 120.8
C60 C59 C58 120.2(5)
C60 C59 H59 119.9
C58 C59 H59 119.9
N61 C60 C59 122.4(5)
N61 C60 H60 118.8
C59 C60 H60 118.8
C60 N61 C56 118.1(5)
C60 N61 Ru1 126.8(4)
C56 N61 Ru1 115.0(4)
F65 P62 F68 93.5(7)
F65 P62 F66 177.5(6)
F68 P62 F66 88.5(7)
F65 P62 F67 91.4(6)
F68 P62 F67 175.1(7)
F66 P62 F67 86.6(6)
F65 P62 F64 89.3(3)
F68 P62 F64 90.9(4)
F66 P62 F64 89.2(4)
F67 P62 F64 88.9(3)
F65 P62 F63 89.0(3)
F68 P62 F63 90.3(3)
F66 P62 F63 92.5(4)
F67 P62 F63 90.1(3)
F64 P62 F63 178.0(3)
F71 P69 F73 179.5(3)
F71 P69 F70 89.6(3)
F73 P69 F70 90.9(3)
F71 P69 F75 90.7(4)
F73 P69 F75 89.1(3)
F70 P69 F75 90.4(3)
F71 P69 F72 89.8(3)
F73 P69 F72 89.8(3)
F70 P69 F72 178.2(4)
F75 P69 F72 91.3(3)
F71 P69 F74 90.4(4)
F73 P69 F74 89.8(3)
F70 P69 F74 89.3(3)
F75 P69 F74 178.9(3)
F72 P69 F74 89.0(3)
C77 C76 H76A 109.5
C77 C76 H76B 109.5
H76A C76 H76B 109.4
C77 C76 H76C 109.6
H76A C76 H76C 109.4
H76B C76 H76C 109.4
O78 C77 C76 110.0(9)
O78 C77 H77A 109.7
C76 C77 H77A 109.7
O78 C77 H77B 109.6
C76 C77 H77B 109.6
H77A C77 H77B 108.2
C79 O78 C77 113.4(7)
O78 C79 C80 110.1(7)
O78 C79 H79A 109.7
C80 C79 H79A 109.7
O78 C79 H79B 109.6
C80 C79 H79B 109.6
H79A C79 H79B 108.2
C79 C80 H80A 109.4
C79 C80 H80B 109.5
H80A C80 H80B 109.5
C79 C80 H80C 109.5
H80A C80 H80C 109.5
H80B C80 H80C 109.5

loop_
_geom_bond_atom_site_label_1
_geom_bond_atom_site_label_2
_geom_bond_distance
_geom_bond_site_symmetry_2
Ru1 N61 2.058(5) .
Ru1 N50 2.060(5) .
Ru1 N49 2.073(5) .
Ru1 N38 2.076(5) .
Ru1 N21 2.084(5) .
Ru1 N2 2.093(4) .
N2 C19 1.329(7) .
N2 C3 1.390(7) .
C3 C4 1.410(8) .
C3 C8 1.426(8) .
C4 C5 1.366(8) .
C4 H4 0.9500 .
C5 C6 1.403(9) .
C5 H5 0.9500 .
C6 C7 1.361(9) .
C6 H6 0.9500 .
C7 C8 1.421(8) .
C7 H7 0.9500 .
C8 C9 1.443(8) .
C9 C18 1.394(8) .
C9 C10 1.461(8) .
C10 C11 1.412(8) .
C10 C15 1.409(9) .
C11 C12 1.386(9) .
C11 H11 0.9500 .
C12 C13 1.384(10) .
C12 H12 0.9500 .
C13 C14 1.365(9) .
C13 H13 0.9500 .
C14 C15 1.435(8) .
C14 H14 0.9500 .
C15 N16 1.375(8) .
N16 C17 1.317(7) .
C17 C18 1.431(8) .
C17 C36 1.478(8) .
C18 C19 1.437(7) .
C19 C20 1.449(8) .
C20 N21 1.340(7) .
C20 C37 1.421(8) .
N21 C22 1.387(7) .
C22 C23 1.404(8) .
C22 C27 1.423(8) .
C23 C24 1.382(9) .
C23 H23 0.9500 .
C24 C25 1.387(9) .
C24 H24 0.9500 .
C25 C26 1.371(8) .
C25 H25 0.9500 .
C26 C27 1.420(8) .
C26 H26 0.9500 .
C27 C28 1.441(8) .
C28 C37 1.392(8) .
C28 C29 1.429(8) .
C29 C30 1.423(8) .
C29 C34 1.438(8) .
C30 C31 1.364(9) .
C30 H30 0.9500 .
C31 C32 1.412(9) .
C31 H31 0.9500 .
C32 C33 1.369(9) .
C32 H32 0.9500 .
C33 C34 1.406(8) .
C33 H33 0.9500 .
C34 N35 1.361(8) .
N35 C36 1.310(7) .
C36 C37 1.434(7) .
N38 C39 1.332(8) .
N38 C43 1.370(9) .
C39 C40 1.393(10) .
C39 H39 0.9500 .
C40 C41 1.355(12) .
C40 H40 0.9500 .
C41 C42 1.373(12) .
C41 H41 0.9500 .
C42 C43 1.395(9) .
C42 H42 0.9500 .
C43 C44 1.472(10) .
C44 N49 1.364(8) .
C44 C45 1.373(10) .
C45 C46 1.382(12) .
C45 H45 0.9500 .
C46 C47 1.375(11) .
C46 H46 0.9500 .
C47 C48 1.419(10) .
C47 H47 0.9500 .
C48 N49 1.333(8) .
C48 H48 0.9500 .
N50 C51 1.339(8) .
N50 C55 1.353(8) .
C51 C52 1.389(9) .
C51 H51 0.9500 .
C52 C53 1.386(11) .
C52 H52 0.9500 .
C53 C54 1.370(10) .
C53 H53 0.9500 .
C54 C55 1.397(8) .
C54 H54 0.9500 .
C55 C56 1.480(8) .
C56 N61 1.373(7) .
C56 C57 1.384(8) .
C57 C58 1.394(8) .
C57 H57 0.9500 .
C58 C59 1.376(8) .
C58 H58 0.9500 .
C59 C60 1.374(8) .
C59 H59 0.9500 .
C60 N61 1.338(7) .
C60 H60 0.9500 .
P62 F65 1.510(6) .
P62 F68 1.527(6) .
P62 F66 1.532(7) .
P62 F67 1.535(6) .
P62 F64 1.579(5) .
P62 F63 1.578(5) .
P69 F71 1.579(5) .
P69 F73 1.581(5) .
P69 F70 1.596(4) .
P69 F75 1.606(6) .
P69 F72 1.607(5) .
P69 F74 1.606(6) .
C76 C77 1.486(15) .
C76 H76A 0.9805 .
C76 H76B 0.9805 .
C76 H76C 0.9805 .
C77 O78 1.415(11) .
C77 H77A 0.9900 .
C77 H77B 0.9900 .
O78 C79 1.407(11) .
C79 C80 1.511(13) .
C79 H79A 0.9900 .
C79 H79B 0.9900 .
C80 H80A 0.9800 .
C80 H80B 0.9800 .
C80 H80C 0.9800 .
O81 C82 1.36(3) 2_566
O81 C82 1.36(3) .
C82 C83 1.50(3) .
O84 O84 1.34(3) 2_665
O84 C85 1.45(3) .
